data_7203367
loop_
_publ_author_name
'Zhang, Yuan-Zhu'
'Duan, Gong-Ping'
'Sato, Osamu'
'Gao, Song'

_publ_section_title
;
 Structures and magnetism of cyano-bridged grid-like two-dimensional
 4f?3d arrays
;
_journal_issue 26
_journal_name_full 'Journal of Materials Chemistry'
_journal_page_first 2625
_journal_paper_doi 10.1039/b603050e
_journal_volume 16
_journal_year 2006
_chemical_formula_sum 'C16 H18 Fe N8 O7 Tb'
_chemical_formula_weight 649.15
_chemical_name_common TbFe-2D
_chemical_name_systematic
;
?
;
_space_group_IT_number 2
_symmetry_cell_setting triclinic
_symmetry_space_group_name_Hall '-P 1'
_symmetry_space_group_name_H-M 'P -1'
_atom_sites_solution_hydrogens geom
_atom_sites_solution_primary direct
_atom_sites_solution_secondary difmap
_audit_creation_method SHELXL-97
_cell_angle_alpha 101.5635(16)
_cell_angle_beta 90.6115(17)
_cell_angle_gamma 92.7337(12)
_cell_formula_units_Z 2
_cell_length_a 7.3467(2)
_cell_length_b 11.7325(3)
_cell_length_c 13.5919(4)
_cell_measurement_reflns_used 22561
_cell_measurement_temperature 293(2)
_cell_measurement_theta_max 27.485
_cell_measurement_theta_min 3.395
_cell_volume 1146.23(5)
_computing_cell_refinement 'HKL Scalepack (Otwinowski & Minor, 1997)'
_computing_data_collection 'KappaCCD (Nonius B. V., 1998)'
_computing_data_reduction 'HKL Denzo (Otwinowski & Minor, 1997) & maXus (Mackay et al., 1998)'
_computing_molecular_graphics 'Bruker SHELXTL V5.1 (Sheldrick, 1998)'
_computing_publication_material 'SHELXL-97 (Sheldrick, 1997)'
_computing_structure_refinement 'SHELXL-97 (Sheldrick, 1997)'
_computing_structure_solution 'SHELXS-97 (Sheldrick, 1990)'
_diffrn_ambient_temperature 293(2)
_diffrn_detector_area_resol_mean 0.76
_diffrn_measured_fraction_theta_full 0.992
_diffrn_measured_fraction_theta_max 0.992
_diffrn_measurement_device_type 'NONIUS KappaCCD'
_diffrn_measurement_method CCD
_diffrn_radiation_monochromator graphite
_diffrn_radiation_source 'fine-focus sealed tube'
_diffrn_radiation_type MoK\a
_diffrn_radiation_wavelength 0.71073
_diffrn_reflns_av_R_equivalents 0.0681
_diffrn_reflns_av_sigmaI/netI 0.1416
_diffrn_reflns_limit_h_max 9
_diffrn_reflns_limit_h_min -9
_diffrn_reflns_limit_k_max 15
_diffrn_reflns_limit_k_min -15
_diffrn_reflns_limit_l_max 17
_diffrn_reflns_limit_l_min -16
_diffrn_reflns_number 9340
_diffrn_reflns_theta_full 27.45
_diffrn_reflns_theta_max 27.45
_diffrn_reflns_theta_min 3.43
_exptl_absorpt_coefficient_mu 3.746
_exptl_absorpt_correction_T_max 0.902
_exptl_absorpt_correction_T_min 0.788
_exptl_absorpt_correction_type empirical
_exptl_absorpt_process_details '(Blessing, 1995, 1997)'
_exptl_crystal_colour red
_exptl_crystal_density_diffrn 1.881
_exptl_crystal_density_method 'not measured'
_exptl_crystal_description plate
_exptl_crystal_F_000 634
_exptl_crystal_size_max 0.15
_exptl_crystal_size_mid 0.13
_exptl_crystal_size_min 0.03
_refine_diff_density_max 13.019
_refine_diff_density_min -1.650
_refine_diff_density_rms 0.430
_refine_ls_extinction_method none
_refine_ls_goodness_of_fit_ref 1.004
_refine_ls_hydrogen_treatment constr
_refine_ls_matrix_type full
_refine_ls_number_parameters 301
_refine_ls_number_reflns 5205
_refine_ls_number_restraints 0
_refine_ls_restrained_S_all 1.004
_refine_ls_R_factor_all 0.1326
_refine_ls_R_factor_gt 0.0935
_refine_ls_shift/su_max 0.001
_refine_ls_shift/su_mean 0.000
_refine_ls_structure_factor_coef Fsqd
_refine_ls_weighting_details 'calc w=1/[\s^2^(Fo^2^)+(0.1649P)^2^+0.0000P] where P=(Fo^2^+2Fc^2^)/3'
_refine_ls_weighting_scheme calc
_refine_ls_wR_factor_gt 0.2335
_refine_ls_wR_factor_ref 0.2499
_reflns_number_gt 3448
_reflns_number_total 5205
_reflns_threshold_expression >2sigma(I)
_cod_data_source_file b603050e.txt
_cod_data_source_block TbFe
_cod_depositor_comments
;
The following automatic conversions were performed:
'_symmetry_cell_setting' value 'Triclinic' changed to 'triclinic'
according to '/home/saulius/struct/CIF-dictionaries/cif_core.dic'
dictionary named 'cif_core.dic' version 2.4.1 from 2010-06-29.

Automatic conversion script
Id: cif_fix_enum 1527 2010-12-29 10:47:43Z saulius 
;
_cod_original_sg_symbol_H-M P-1
_cod_database_code 7203367

loop_
_symmetry_equiv_pos_as_xyz
'x, y, z'
'-x, -y, -z'

loop_
_atom_site_label
_atom_site_type_symbol
_atom_site_fract_x
_atom_site_fract_y
_atom_site_fract_z
_atom_site_U_iso_or_equiv
_atom_site_adp_type
_atom_site_occupancy
_atom_site_symmetry_multiplicity
_atom_site_calc_flag
_atom_site_refinement_flags
_atom_site_disorder_assembly
_atom_site_disorder_group
Tb1 Tb 0.51742(8) 0.69836(6) 0.78410(4) 0.0173(2) Uani 1 1 d . . .
Fe1 Fe 1.0000 0.5000 1.0000 0.0214(6) Uani 1 2 d S . .
Fe2 Fe 1.0000 0.5000 0.5000 0.0202(6) Uani 1 2 d S . .
O1 O 0.5354(17) 0.8109(9) 0.6595(7) 0.038(3) Uani 1 1 d . . .
O2 O 0.5311(19) 0.8130(10) -0.0512(7) 0.047(3) Uani 1 1 d . . .
O3 O 0.2723(15) 0.8247(10) 0.8055(8) 0.038(3) Uani 1 1 d . . .
O4 O 0.8002(19) 0.8105(15) 0.8057(10) 0.076(5) Uani 1 1 d . . .
O5 O 0.0361(17) 0.8855(11) 0.6687(9) 0.049(3) Uani 1 1 d . . .
O6 O 0.037(2) 0.8836(15) 0.9696(11) 0.070(4) Uani 1 1 d . . .
O7 O -0.086(2) 1.0986(11) 0.6788(9) 0.063(4) Uani 1 1 d . . .
N1 N 0.971(2) 0.2515(14) 0.8716(12) 0.055(4) Uani 1 1 d . . .
N2 N 0.7119(18) 0.5800(14) 0.8648(10) 0.041(4) Uani 1 1 d . . .
N3 N 1.3032(17) 0.5876(12) 0.8753(9) 0.034(3) Uani 1 1 d . . .
N4 N 1.2968(18) 0.5808(12) 0.6644(9) 0.035(3) Uani 1 1 d . . .
N5 N 0.7037(17) 0.5830(12) 0.6533(9) 0.033(3) Uani 1 1 d . . .
N6 N 1.030(2) 0.7503(13) 0.4612(12) 0.052(4) Uani 1 1 d . . .
N7 N 0.5554(18) 0.8028(10) 0.5610(8) 0.030(3) Uani 1 1 d . . .
N8 N 0.5393(19) 0.8066(10) 0.0465(8) 0.030(3) Uani 1 1 d . . .
C1 C 0.982(2) 0.3467(15) 0.9177(11) 0.032(3) Uani 1 1 d . . .
C2 C 0.822(2) 0.5479(13) 0.9123(11) 0.027(3) Uani 1 1 d . . .
C3 C 1.1901(18) 0.5523(12) 0.9200(9) 0.022(3) Uani 1 1 d . . .
C4 C 1.1819(18) 0.5484(11) 0.6046(11) 0.023(3) Uani 1 1 d . . .
C5 C 0.8109(19) 0.5501(13) 0.5964(10) 0.025(3) Uani 1 1 d . . .
C6 C 1.016(2) 0.6570(14) 0.4744(11) 0.034(4) Uani 1 1 d . . .
C7 C 0.492(2) 0.7087(13) 0.4933(11) 0.034(4) Uani 1 1 d . . .
H7 H 0.4444 0.6439 0.5157 0.041 Uiso 1 1 calc R . .
C8 C 0.4963(19) 0.7065(12) 0.3952(11) 0.027(3) Uani 1 1 d . . .
H8 H 0.4500 0.6408 0.3503 0.033 Uiso 1 1 calc R . .
C9 C 0.638(2) 0.8942(14) 0.5278(11) 0.034(4) Uani 1 1 d . . .
H9 H 0.6928 0.9559 0.5740 0.041 Uiso 1 1 calc R . .
C10 C 0.642(2) 0.8966(14) 0.4295(11) 0.037(4) Uani 1 1 d . . .
H10 H 0.6925 0.9620 0.4091 0.045 Uiso 1 1 calc R . .
C11 C 0.571(2) 0.8035(13) 0.3581(11) 0.032(3) Uani 1 1 d . . .
C12 C 0.560(2) 0.8042(14) 0.2482(10) 0.031(3) Uani 1 1 d . . .
C13 C 0.559(3) 0.9082(17) 0.2139(13) 0.055(5) Uani 1 1 d . . .
H13 H 0.5631 0.9786 0.2600 0.066 Uiso 1 1 calc R . .
C14 C 0.554(3) 0.9085(16) 0.1136(12) 0.059(6) Uani 1 1 d . . .
H14 H 0.5604 0.9786 0.0915 0.071 Uiso 1 1 calc R . .
C15 C 0.5389(19) 0.7069(13) 0.0773(10) 0.026(3) Uani 1 1 d . . .
H15 H 0.5352 0.6373 0.0302 0.031 Uiso 1 1 calc R . .
C16 C 0.544(2) 0.7044(13) 0.1767(11) 0.029(3) Uani 1 1 d . . .
H16 H 0.5367 0.6329 0.1964 0.035 Uiso 1 1 calc R . .

loop_
_atom_site_aniso_label
_atom_site_aniso_U_11
_atom_site_aniso_U_22
_atom_site_aniso_U_33
_atom_site_aniso_U_23
_atom_site_aniso_U_13
_atom_site_aniso_U_12
Tb1 0.0174(4) 0.0220(4) 0.0132(3) 0.0055(2) 0.0007(2) 0.0007(2)
Fe1 0.0171(13) 0.0267(15) 0.0238(14) 0.0131(11) 0.0006(11) 0.0010(11)
Fe2 0.0175(13) 0.0251(15) 0.0160(13) -0.0005(11) 0.0003(11) 0.0022(11)
O1 0.069(8) 0.035(6) 0.012(5) 0.010(4) 0.006(5) 0.002(6)
O2 0.085(10) 0.037(7) 0.017(5) 0.005(5) -0.007(6) -0.004(6)
O3 0.037(6) 0.051(7) 0.029(6) 0.013(5) 0.012(5) 0.012(5)
O4 0.059(9) 0.126(14) 0.046(8) 0.043(8) -0.018(7) -0.064(9)
O5 0.046(7) 0.054(8) 0.047(7) 0.009(6) -0.005(6) 0.012(6)
O6 0.063(10) 0.094(12) 0.059(9) 0.026(8) 0.024(8) 0.010(9)
O7 0.104(12) 0.039(8) 0.043(7) 0.007(6) -0.004(8) -0.007(8)
N1 0.061(11) 0.039(10) 0.060(10) 0.000(8) 0.010(9) 0.000(8)
N2 0.026(7) 0.073(11) 0.030(7) 0.025(7) -0.002(6) 0.012(7)
N3 0.032(7) 0.046(8) 0.027(6) 0.018(6) 0.006(6) -0.004(6)
N4 0.032(7) 0.049(9) 0.025(6) 0.007(6) -0.001(6) -0.005(6)
N5 0.027(7) 0.047(8) 0.025(6) 0.008(6) 0.005(5) 0.004(6)
N6 0.068(11) 0.030(9) 0.057(10) 0.011(7) -0.006(8) 0.000(8)
N7 0.045(8) 0.024(7) 0.022(6) 0.008(5) 0.007(6) 0.002(6)
N8 0.051(8) 0.020(6) 0.018(6) 0.003(5) -0.005(6) -0.003(6)
C1 0.031(8) 0.038(10) 0.029(8) 0.011(7) 0.003(7) 0.001(7)
C2 0.027(8) 0.033(8) 0.024(7) 0.009(6) 0.006(6) 0.006(6)
C3 0.020(7) 0.033(8) 0.015(6) 0.007(6) 0.003(5) -0.003(6)
C4 0.019(7) 0.014(7) 0.035(8) 0.003(6) 0.007(6) -0.004(5)
C5 0.021(7) 0.031(8) 0.024(7) 0.009(6) -0.003(6) 0.003(6)
C6 0.045(10) 0.029(9) 0.026(8) 0.001(6) 0.004(7) 0.004(7)
C7 0.048(10) 0.018(8) 0.036(8) 0.009(6) -0.003(7) -0.009(7)
C8 0.023(7) 0.021(7) 0.037(8) 0.005(6) 0.019(6) -0.003(6)
C9 0.038(9) 0.038(9) 0.026(8) 0.005(7) -0.011(7) -0.007(7)
C10 0.051(10) 0.027(8) 0.032(8) 0.001(7) -0.006(8) -0.004(7)
C11 0.039(9) 0.028(8) 0.031(8) 0.008(6) 0.009(7) -0.001(7)
C12 0.039(9) 0.038(9) 0.019(7) 0.009(6) 0.003(6) 0.000(7)
C13 0.088(16) 0.045(11) 0.031(9) 0.007(8) -0.003(10) -0.012(11)
C14 0.117(19) 0.036(10) 0.027(9) 0.018(8) 0.000(10) -0.012(11)
C15 0.030(8) 0.025(8) 0.020(7) -0.003(6) -0.011(6) 0.000(6)
C16 0.035(8) 0.018(7) 0.034(8) 0.002(6) 0.019(7) 0.001(6)

loop_
_atom_type_symbol
_atom_type_description
_atom_type_scat_dispersion_real
_atom_type_scat_dispersion_imag
_atom_type_scat_source
C C 0.0033 0.0016 'International Tables Vol C Tables 4.2.6.8 and 6.1.1.4'
H H 0.0000 0.0000 'International Tables Vol C Tables 4.2.6.8 and 6.1.1.4'
N N 0.0061 0.0033 'International Tables Vol C Tables 4.2.6.8 and 6.1.1.4'
O O 0.0106 0.0060 'International Tables Vol C Tables 4.2.6.8 and 6.1.1.4'
Fe Fe 0.3463 0.8444 'International Tables Vol C Tables 4.2.6.8 and 6.1.1.4'
Tb Tb -0.1723 4.1537 'International Tables Vol C Tables 4.2.6.8 and 6.1.1.4'

loop_
_geom_angle_atom_site_label_1
_geom_angle_atom_site_label_2
_geom_angle_atom_site_label_3
_geom_angle
_geom_angle_site_symmetry_1
_geom_angle_site_symmetry_3
_geom_angle_publ_flag
O1 Tb1 O2 112.8(4) . 1_556 ?
O1 Tb1 O3 71.9(4) . . ?
O2 Tb1 O3 70.5(4) 1_556 . ?
O1 Tb1 O4 71.5(4) . . ?
O2 Tb1 O4 71.7(5) 1_556 . ?
O3 Tb1 O4 109.7(6) . . ?
O1 Tb1 N2 139.0(4) . . ?
O2 Tb1 N2 80.6(5) 1_556 . ?
O3 Tb1 N2 145.5(4) . . ?
O4 Tb1 N2 77.4(5) . . ?
O1 Tb1 N4 82.3(4) . 1_455 ?
O2 Tb1 N4 140.1(5) 1_556 1_455 ?
O3 Tb1 N4 80.7(4) . 1_455 ?
O4 Tb1 N4 146.3(4) . 1_455 ?
N2 Tb1 N4 112.7(5) . 1_455 ?
O1 Tb1 N5 76.4(4) . . ?
O2 Tb1 N5 143.1(4) 1_556 . ?
O3 Tb1 N5 142.1(4) . . ?
O4 Tb1 N5 78.6(5) . . ?
N2 Tb1 N5 71.8(4) . . ?
N4 Tb1 N5 74.8(4) 1_455 . ?
O1 Tb1 N3 143.8(4) . 1_455 ?
O2 Tb1 N3 77.6(4) 1_556 1_455 ?
O3 Tb1 N3 80.2(4) . 1_455 ?
O4 Tb1 N3 141.7(4) . 1_455 ?
N2 Tb1 N3 75.4(4) . 1_455 ?
N4 Tb1 N3 70.5(4) 1_455 1_455 ?
N5 Tb1 N3 116.9(5) . 1_455 ?
C1 Fe1 C1 180.000(4) 2_767 . ?
C1 Fe1 C3 87.1(6) 2_767 . ?
C1 Fe1 C3 92.9(6) . . ?
C1 Fe1 C3 92.9(6) 2_767 2_767 ?
C1 Fe1 C3 87.1(6) . 2_767 ?
C3 Fe1 C3 180.000(3) . 2_767 ?
C1 Fe1 C2 89.0(6) 2_767 2_767 ?
C1 Fe1 C2 91.0(6) . 2_767 ?
C3 Fe1 C2 91.3(6) . 2_767 ?
C3 Fe1 C2 88.7(6) 2_767 2_767 ?
C1 Fe1 C2 91.0(6) 2_767 . ?
C1 Fe1 C2 89.0(6) . . ?
C3 Fe1 C2 88.7(6) . . ?
C3 Fe1 C2 91.3(6) 2_767 . ?
C2 Fe1 C2 180.000(5) 2_767 . ?
C4 Fe2 C4 180.000(2) . 2_766 ?
C4 Fe2 C6 91.7(6) . 2_766 ?
C4 Fe2 C6 88.3(6) 2_766 2_766 ?
C4 Fe2 C6 88.3(6) . . ?
C4 Fe2 C6 91.7(6) 2_766 . ?
C6 Fe2 C6 180.00(18) 2_766 . ?
C4 Fe2 C5 90.4(6) . 2_766 ?
C4 Fe2 C5 89.6(6) 2_766 2_766 ?
C6 Fe2 C5 88.0(6) 2_766 2_766 ?
C6 Fe2 C5 92.0(6) . 2_766 ?
C4 Fe2 C5 89.6(6) . . ?
C4 Fe2 C5 90.4(6) 2_766 . ?
C6 Fe2 C5 92.0(6) 2_766 . ?
C6 Fe2 C5 88.0(6) . . ?
C5 Fe2 C5 180.000(3) 2_766 . ?
N7 O1 Tb1 142.3(9) . . ?
N8 O2 Tb1 143.1(9) . 1_554 ?
C2 N2 Tb1 164.8(14) . . ?
C3 N3 Tb1 169.2(13) . 1_655 ?
C4 N4 Tb1 165.3(12) . 1_655 ?
C5 N5 Tb1 166.2(12) . . ?
O1 N7 C7 122.1(12) . . ?
O1 N7 C9 118.8(12) . . ?
C7 N7 C9 119.0(12) . . ?
C15 N8 O2 122.9(12) . . ?
C15 N8 C14 120.3(12) . . ?
O2 N8 C14 116.7(12) . . ?
N1 C1 Fe1 177.0(15) . . ?
N2 C2 Fe1 176.2(13) . . ?
N3 C3 Fe1 177.2(13) . . ?
N4 C4 Fe2 176.3(13) . . ?
N5 C5 Fe2 177.6(14) . . ?
N6 C6 Fe2 177.9(16) . . ?
C8 C7 N7 121.6(14) . . ?
C7 C8 C11 120.8(14) . . ?
C10 C9 N7 121.1(14) . . ?
C9 C10 C11 121.1(16) . . ?
C10 C11 C8 116.1(14) . . ?
C10 C11 C12 123.6(14) . . ?
C8 C11 C12 120.2(14) . . ?
C16 C12 C13 116.3(14) . . ?
C16 C12 C11 122.5(14) . . ?
C13 C12 C11 121.1(15) . . ?
C14 C13 C12 121.0(17) . . ?
N8 C14 C13 119.7(16) . . ?
N8 C15 C16 120.9(13) . . ?
C15 C16 C12 121.6(14) . . ?

loop_
_geom_bond_atom_site_label_1
_geom_bond_atom_site_label_2
_geom_bond_distance
_geom_bond_site_symmetry_2
_geom_bond_publ_flag
Tb1 O1 2.348(10) . ?
Tb1 O2 2.368(10) 1_556 ?
Tb1 O3 2.370(11) . ?
Tb1 O4 2.388(12) . ?
Tb1 N2 2.437(13) . ?
Tb1 N4 2.451(13) 1_455 ?
Tb1 N5 2.475(13) . ?
Tb1 N3 2.489(12) 1_455 ?
Fe1 C1 1.917(17) 2_767 ?
Fe1 C1 1.917(17) . ?
Fe1 C3 1.931(13) . ?
Fe1 C3 1.931(13) 2_767 ?
Fe1 C2 1.938(15) 2_767 ?
Fe1 C2 1.938(15) . ?
Fe2 C4 1.922(14) . ?
Fe2 C4 1.922(14) 2_766 ?
Fe2 C6 1.941(17) 2_766 ?
Fe2 C6 1.941(17) . ?
Fe2 C5 1.950(15) 2_766 ?
Fe2 C5 1.950(15) . ?
O1 N7 1.333(14) . ?
O2 N8 1.346(15) . ?
O2 Tb1 2.368(10) 1_554 ?
N1 C1 1.16(2) . ?
N2 C2 1.152(19) . ?
N3 C3 1.145(17) . ?
N3 Tb1 2.489(12) 1_655 ?
N4 C4 1.161(18) . ?
N4 Tb1 2.451(13) 1_655 ?
N5 C5 1.136(18) . ?
N6 C6 1.14(2) . ?
N7 C7 1.348(18) . ?
N7 C9 1.364(19) . ?
N8 C15 1.318(18) . ?
N8 C14 1.35(2) . ?
C7 C8 1.33(2) . ?
C8 C11 1.42(2) . ?
C9 C10 1.34(2) . ?
C10 C11 1.38(2) . ?
C11 C12 1.50(2) . ?
C12 C16 1.36(2) . ?
C12 C13 1.39(2) . ?
C13 C14 1.36(2) . ?
C15 C16 1.36(2) . ?
